data_2006415
loop_
_publ_author_name
'Ejsmont, Krzysztof'
'Kubiak, Ryszard'

_publ_section_title
;
 Isostructural Complexes of Diiodo(phthalocyaninato)germanium(IV) and
 Diiodo(phthalocyaninato)tin(IV)
;
_journal_issue 8
_journal_name_full 'Acta Crystallographica Section C'
_journal_page_first 1051
_journal_page_last 1054
_journal_paper_doi 10.1107/S0108270197004836
_journal_volume 53
_journal_year 1997
_chemical_formula_iupac '[Ge I2 (C32 H16 N8)]'
_chemical_formula_structural 'see file mpci.ps'
_chemical_formula_sum 'C32 H16 Ge I2 N8'
_chemical_formula_weight 838.931
_chemical_name_systematic
;
 ?
;
_space_group_IT_number 2
_symmetry_cell_setting triclinic
_symmetry_space_group_name_Hall '-P 1'
_symmetry_space_group_name_H-M 'P -1'
_cell_angle_alpha 72.61(3)
_cell_angle_beta 78.96(3)
_cell_angle_gamma 87.31(3)
_cell_formula_units_Z 1
_cell_length_a 7.522(2)
_cell_length_b 8.663(2)
_cell_length_c 11.349(2)
_cell_measurement_reflns_used 15
_cell_measurement_temperature 293(2)
_cell_measurement_theta_max 13.93
_cell_measurement_theta_min 10.28
_cell_volume 692.6(3)
_computing_cell_refinement 'Kuma Diffraction Software'
_computing_data_collection 'Kuma Diffraction Software (Kuma Diffraction, 1995)'
_computing_data_reduction 'Kuma Diffraction Software'
_computing_molecular_graphics SHELXTL-Plus
_computing_publication_material SHELXL93
_computing_structure_refinement 'SHELXL93 (Sheldrick, 1993)'
_computing_structure_solution 'SHELXTL-Plus (Sheldrick, 1991)'
_diffrn_ambient_temperature 293(2)
_diffrn_measurement_device 'KUMA KM-4 diffractometer'
_diffrn_measurement_method '\w--2\q scans'
_diffrn_radiation_monochromator graphite
_diffrn_radiation_source 'fine-focus sealed tube'
_diffrn_radiation_type MoK\a
_diffrn_radiation_wavelength 0.71073
_diffrn_reflns_av_R_equivalents 0.0359
_diffrn_reflns_av_sigmaI/netI 0.0570
_diffrn_reflns_limit_h_max 11
_diffrn_reflns_limit_h_min -11
_diffrn_reflns_limit_k_max 12
_diffrn_reflns_limit_k_min -12
_diffrn_reflns_limit_l_max 16
_diffrn_reflns_limit_l_min -16
_diffrn_reflns_number 7246
_diffrn_reflns_theta_max 32.07
_diffrn_reflns_theta_min 2.46
_diffrn_standards_decay_% <1.01
_diffrn_standards_interval_count 50
_diffrn_standards_number 2
_exptl_absorpt_coefficient_mu 3.375
_exptl_absorpt_correction_T_max 0.535
_exptl_absorpt_correction_T_min 0.327
_exptl_absorpt_correction_type 'empirical via \y scans (Sheldrick, 1991)'
_exptl_crystal_colour red--violet
_exptl_crystal_density_diffrn 2.0113
_exptl_crystal_density_meas ?
_exptl_crystal_description parallelepiped
_exptl_crystal_F_000 402.0
_exptl_crystal_size_max 0.4
_exptl_crystal_size_mid 0.3
_exptl_crystal_size_min 0.2
_refine_diff_density_max 0.808
_refine_diff_density_min -0.593
_refine_ls_extinction_method none
_refine_ls_goodness_of_fit_all 1.055
_refine_ls_goodness_of_fit_obs 1.165
_refine_ls_hydrogen_treatment refall
_refine_ls_matrix_type full
_refine_ls_number_parameters 228
_refine_ls_number_reflns 4283
_refine_ls_number_restraints 0
_refine_ls_restrained_S_all 1.055
_refine_ls_restrained_S_obs 1.165
_refine_ls_R_factor_all 0.0761
_refine_ls_R_factor_obs .0376
_refine_ls_shift/esd_max 0.020
_refine_ls_shift/esd_mean 0.002
_refine_ls_structure_factor_coef Fsqd
_refine_ls_weighting_details 'w = 1/[\s^2^(Fo^2^)+(0.0393P)^2^] where P=(Fo^2^+2Fc^2^)/3'
_refine_ls_weighting_scheme calc
_refine_ls_wR_factor_all 0.0916
_refine_ls_wR_factor_obs .0827
_reflns_number_observed 2926
_reflns_number_total 4283
_reflns_observed_criterion >2sigma(I)
_cod_data_source_file mu1316.cif
_cod_data_source_block 1
_cod_depositor_comments
;
The following automatic conversions were performed:

'_exptl_crystal_density_meas' value 'not measured' was changed to '?'
- the value is perceived as not measured.

Automatic conversion script
Id: cif_fix_values 3008 2015-01-20 13:52:24Z robertas 

The following automatic conversions were performed:

'_refine_ls_weighting_scheme' value 'calc w =
1/[\s^2^(Fo^2^)+(0.0393P)^2^] where P=(Fo^2^+2Fc^2^)/3' was changed
to 'calc'. New tag '_refine_ls_weighting_details' was created. The
value of the new tag was set to 'w = 1/[\s^2^(Fo^2^)+(0.0393P)^2^]
where P=(Fo^2^+2Fc^2^)/3'.

Automatic conversion script
Id: cif_fix_values 3143 2015-03-26 13:38:13Z robertas 
;
_cod_original_formula_sum 'C32 H16 Ge I2 N8 '
_cod_database_code 2006415

loop_
_symmetry_equiv_pos_as_xyz
'x, y, z'
'-x, -y, -z'

loop_
_atom_site_aniso_label
_atom_site_aniso_U_11
_atom_site_aniso_U_22
_atom_site_aniso_U_33
_atom_site_aniso_U_12
_atom_site_aniso_U_13
_atom_site_aniso_U_23
I1 .0477(2) .0545(2) .04338(14) .01555(11) -.01712(10) -.02201(12)
Ge1 .0358(3) .0325(3) .0240(2) -.0015(2) -.0009(2) -.0117(2)
N1 .038(2) .039(2) .0337(14) -.0002(13) -.0044(11) -.0174(12)
N2 .0353(14) .0347(15) .0272(12) -.0004(11) -.0022(10) -.0138(11)
N3 .045(2) .039(2) .0241(12) -.0022(13) -.0006(11) -.0102(11)
N4 .041(2) .0336(15) .0253(12) -.0015(12) -.0027(11) -.0118(11)
C1 .037(2) .039(2) .0288(14) .0026(14) -.0056(12) -.0163(13)
C2 .036(2) .044(2) .0309(15) .0072(14) -.0064(13) -.0198(14)
C3 .045(2) .049(2) .048(2) .001(2) -.008(2) -.030(2)
C4 .067(3) .055(3) .041(2) .001(2) -.008(2) -.030(2)
C5 .065(3) .067(3) .032(2) .007(2) -.004(2) -.025(2)
C6 .051(2) .048(2) .030(2) -.001(2) -.0023(15) -.016(2)
C7 .039(2) .037(2) .0290(15) .0026(14) -.0061(13) -.0146(13)
C8 .037(2) .038(2) .0258(14) .0029(14) -.0026(12) -.0130(13)
C9 .038(2) .035(2) .0261(14) .0006(14) -.0051(12) -.0086(12)
C10 .039(2) .035(2) .0286(15) .0013(14) -.0066(12) -.0062(13)
C11 .046(2) .041(2) .033(2) -.008(2) -.0026(15) -.0062(15)
C12 .050(2) .043(2) .044(2) -.009(2) -.005(2) -.002(2)
C13 .052(2) .039(2) .053(2) -.010(2) -.009(2) -.008(2)
C14 .045(2) .040(2) .046(2) .000(2) -.012(2) -.014(2)
C15 .038(2) .031(2) .034(2) -.0017(14) -.0074(13) -.0086(13)
C16 .036(2) .033(2) .0322(15) .0013(13) -.0074(12) -.0118(13)

loop_
_atom_site_label
_atom_site_fract_x
_atom_site_fract_y
_atom_site_fract_z
_atom_site_U_iso_or_equiv
_atom_site_thermal_displace_type
_atom_site_calc_flag
_atom_site_refinement_flags
_atom_site_occupancy
_atom_site_disorder_group
_atom_site_type_symbol
I1 .22842(4) .16279(4) .39575(2) .04615(9) Uani d . 1 . I
Ge1 .5000 .0000 .5000 .03063(11) Uani d S 1 . Ge
N1 .6181(4) .3224(4) .5787(3) .0359(6) Uani d . 1 . N
N2 .4329(4) .0788(4) .6476(2) .0319(6) Uani d . 1 . N
N3 .2362(4) -.1406(4) .7856(2) .0364(6) Uani d . 1 . N
N4 .3421(4) -.1876(4) .5845(2) .0331(6) Uani d . 1 . N
C1 .5060(5) .2137(4) .6619(3) .0337(7) Uani d . 1 . C
C2 .4410(5) .2178(5) .7890(3) .0355(7) Uani d . 1 . C
C3 .4716(6) .3274(5) .8520(4) .0439(9) Uani d . 1 . C
C4 .3930(7) .2915(6) .9772(4) .0510(10) Uani d . 1 . C
C5 .2842(7) .1561(6) 1.0380(4) .0535(11) Uani d . 1 . C
C6 .2502(6) .0493(6) .9755(3) .0425(8) Uani d . 1 . C
C7 .3305(5) .0816(4) .8503(3) .0341(7) Uani d . 1 . C
C8 .3273(5) -.0040(4) .7596(3) .0334(7) Uani d . 1 . C
C9 .2422(5) -.2225(4) .7040(3) .0334(7) Uani d . 1 . C
C10 .1442(5) -.3711(4) .7314(3) .0346(7) Uani d . 1 . C
C11 .0216(6) -.4551(5) .8371(4) .0416(8) Uani d . 1 . C
C12 -.0523(6) -.5966(5) .8341(4) .0485(10) Uani d . 1 . C
C13 -.0058(6) -.6519(6) .7299(4) .0491(10) Uani d . 1 . C
C14 .1139(6) -.5691(5) .6240(4) .0430(8) Uani d . 1 . C
C15 .1883(5) -.4279(4) .6272(3) .0345(7) Uani d . 1 . C
C16 .3134(5) -.3092(4) .5338(3) .0328(7) Uani d . 1 . C
H1 .550(6) .416(5) .817(4) .039(11) Uiso d . 1 . H
H2 .408(7) .353(7) 1.025(5) .062(15) Uiso d . 1 . H
H3 .228(7) .121(6) 1.130(5) .063(14) Uiso d . 1 . H
H4 .182(6) -.028(6) 1.006(4) .035(11) Uiso d . 1 . H
H5 -.011(6) -.422(6) .900(4) .049(13) Uiso d . 1 . H
H6 -.147(6) -.655(6) .907(4) .050(12) Uiso d . 1 . H
H7 -.066(9) -.725(8) .739(6) .09(2) Uiso d . 1 . H
H8 .144(5) -.608(5) .550(4) .032(10) Uiso d . 1 . H

loop_
_atom_type_symbol
_atom_type_description
_atom_type_scat_dispersion_real
_atom_type_scat_dispersion_imag
_atom_type_scat_source
C C 0.0033 0.0016 'International Tables Vol C Tables 4.2.6.8 and 6.1.1.4'
H H 0.0000 0.0000 'International Tables Vol C Tables 4.2.6.8 and 6.1.1.4'
N N 0.0061 0.0033 'International Tables Vol C Tables 4.2.6.8 and 6.1.1.4'
Ge Ge 0.1547 1.8001 'International Tables Vol C Tables 4.2.6.8 and 6.1.1.4'
I I -0.4742 1.8119 'International Tables Vol C Tables 4.2.6.8 and 6.1.1.4'

loop_
_geom_angle_atom_site_label_1
_geom_angle_atom_site_label_2
_geom_angle_atom_site_label_3
_geom_angle_site_symmetry_1
_geom_angle_site_symmetry_2
_geom_angle_site_symmetry_3
_geom_angle
_geom_angle_publ_flag
N4 Ge1 N4 . . 2_656 180.0 ?
N4 Ge1 N2 . . 2_656 90.06(12) ?
N4 Ge1 N2 2_656 . 2_656 89.94(12) ?
N4 Ge1 N2 . . . 89.94(12) yes
N4 Ge1 N2 2_656 . . 90.06(12) ?
N2 Ge1 N2 2_656 . . 180.0 ?
N4 Ge1 I1 . . . 90.56(9) yes
N4 Ge1 I1 2_656 . . 89.44(9) ?
N2 Ge1 I1 2_656 . . 88.22(9) ?
N2 Ge1 I1 . . . 91.78(9) yes
N4 Ge1 I1 . . 2_656 89.44(9) ?
N4 Ge1 I1 2_656 . 2_656 90.56(9) ?
N2 Ge1 I1 2_656 . 2_656 91.78(9) ?
N2 Ge1 I1 . . 2_656 88.22(9) ?
I1 Ge1 I1 . . 2_656 180.0 ?
C1 N1 C16 . . 2_656 122.2(3) ?
C8 N2 C1 . . . 108.9(3) yes
C8 N2 Ge1 . . . 125.2(2) yes
C1 N2 Ge1 . . . 125.2(2) yes
C9 N3 C8 . . . 122.9(3) yes
C9 N4 C16 . . . 108.7(3) yes
C9 N4 Ge1 . . . 125.9(2) yes
C16 N4 Ge1 . . . 125.4(2) yes
N1 C1 N2 . . . 128.3(3) yes
N1 C1 C2 . . . 123.4(3) yes
N2 C1 C2 . . . 108.3(3) yes
C7 C2 C3 . . . 120.9(3) yes
C7 C2 C1 . . . 107.3(3) yes
C3 C2 C1 . . . 131.8(4) yes
C4 C3 C2 . . . 117.0(4) ?
C3 C4 C5 . . . 122.0(4) ?
C6 C5 C4 . . . 121.2(4) ?
C5 C6 C7 . . . 117.6(4) ?
C6 C7 C2 . . . 121.2(3) yes
C6 C7 C8 . . . 132.1(3) yes
C2 C7 C8 . . . 106.7(3) yes
N3 C8 N2 . . . 127.8(3) yes
N3 C8 C7 . . . 123.4(3) yes
N2 C8 C7 . . . 108.9(3) yes
N3 C9 N4 . . . 127.9(3) yes
N3 C9 C10 . . . 123.3(3) yes
N4 C9 C10 . . . 108.7(3) yes
C15 C10 C11 . . . 120.8(4) yes
C15 C10 C9 . . . 108.0(3) yes
C11 C10 C9 . . . 131.2(3) yes
C12 C11 C10 . . . 117.3(4) ?
C11 C12 C13 . . . 121.1(4) ?
C14 C13 C12 . . . 122.3(4) ?
C13 C14 C15 . . . 116.6(4) ?
C14 C15 C10 . . . 121.9(3) yes
C14 C15 C16 . . 2_656 131.8(3) yes
C10 C15 C16 . . 2_656 106.2(3) yes
N1 C16 N4 2_656 . . 128.5(3) ?
N1 C16 C15 2_656 . . 123.1(3) ?
N4 C16 C15 . 2_656 . 108.4(3) yes

loop_
_geom_bond_atom_site_label_1
_geom_bond_atom_site_label_2
_geom_bond_site_symmetry_2
_geom_bond_distance
_geom_bond_publ_flag
I1 Ge1 . 2.6869(10) yes
Ge1 N4 . 1.946(3) yes
Ge1 N4 2_656 1.946(3) ?
Ge1 N2 2_656 1.963(3) ?
Ge1 N2 . 1.963(3) yes
Ge1 I1 2_656 2.6869(10) ?
N1 C1 . 1.315(5) yes
N1 C16 2_656 1.318(4) yes
N2 C8 . 1.372(4) yes
N2 C1 . 1.379(5) yes
N3 C9 . 1.317(4) yes
N3 C8 . 1.322(5) yes
N4 C9 . 1.372(4) yes
N4 C16 . 1.385(4) yes
C1 C2 . 1.442(4) yes
C2 C7 . 1.395(5) yes
C2 C3 . 1.398(5) ?
C3 C4 . 1.377(6) ?
C4 C5 . 1.383(7) ?
C5 C6 . 1.381(6) ?
C6 C7 . 1.382(5) ?
C7 C8 . 1.442(5) yes
C9 C10 . 1.435(5) yes
C10 C15 . 1.389(5) yes
C10 C11 . 1.392(5) ?
C11 C12 . 1.382(6) ?
C12 C13 . 1.384(7) ?
C13 C14 . 1.378(6) ?
C14 C15 . 1.382(5) ?
C15 C16 2_656 1.458(5) yes
C16 N1 2_656 1.318(4) ?
